data_7048059
loop_
_publ_author_name
'Saal, Thomas'
'Christe, Karl O.'
'Haiges, Ralf'

_publ_section_title
;
 Lewis adduct formation of hydrogen cyanide and nitriles with arsenic and
 antimony pentafluoride.
;
_journal_issue 1
_journal_name_full 'Dalton transactions (Cambridge, England : 2003)'
_journal_page_first 99
_journal_page_last 106
_journal_paper_doi 10.1039/c8dt03970d
_journal_volume 48
_journal_year 2018
_chemical_formula_sum 'C3 H2 As F5 N2'
_chemical_formula_weight 235.99
_space_group_crystal_system monoclinic
_space_group_IT_number 14
_space_group_name_Hall '-P 2yn'
_space_group_name_H-M_alt 'P 1 21/n 1'
_symmetry_space_group_name_Hall '-P 2yn'
_symmetry_space_group_name_H-M 'P 1 21/n 1'
_atom_sites_solution_hydrogens geom
_audit_update_record
;
2018-07-13 deposited with the CCDC.
2018-11-14 downloaded from the CCDC.
;
_cell_angle_alpha 90
_cell_angle_beta 104.096(3)
_cell_angle_gamma 90
_cell_formula_units_Z 4
_cell_length_a 5.3379(12)
_cell_length_b 15.257(3)
_cell_length_c 8.3529(18)
_cell_measurement_reflns_used 9879
_cell_measurement_temperature 100.(2)
_cell_measurement_theta_max 30.5217
_cell_measurement_theta_min 2.6700
_cell_volume 659.8(2)
_computing_cell_refinement 'APEX2 v2014.11-0 (Bruker AXS, 2014)'
_computing_data_collection 'Bruker Instrument Service v2012.12.0.3 (Bruker AXS, 2012)'
_computing_data_reduction 'SAINT V8.34A (Bruker AXS, 2013)'
_computing_publication_material 'SHELXTL XT 2014/4 (Bruker AXS, 2014)'
_computing_structure_refinement 'SHELXTL XL 2014/7 (Bruker AXS, 2014)'
_computing_structure_solution 'SHELXTL XT 2014/4 (Bruker AXS, 2014)'
_diffrn_ambient_temperature 100.(2)
_diffrn_detector_area_resol_mean 8.3333
_diffrn_measured_fraction_theta_full 0.997
_diffrn_measured_fraction_theta_max 0.997
_diffrn_measurement_device_type 'Bruker APEX II CCD'
_diffrn_measurement_method 'omega- and phi-scans'
_diffrn_radiation_monochromator 'TRIUMPH curved-crystal'
_diffrn_radiation_type 'MoK\a '
_diffrn_radiation_wavelength 0.71073
_diffrn_reflns_av_R_equivalents 0.0275
_diffrn_reflns_av_unetI/netI 0.0157
_diffrn_reflns_limit_h_max 7
_diffrn_reflns_limit_h_min -7
_diffrn_reflns_limit_k_max 21
_diffrn_reflns_limit_k_min -21
_diffrn_reflns_limit_l_max 11
_diffrn_reflns_limit_l_min -11
_diffrn_reflns_number 15124
_diffrn_reflns_theta_full 30.53
_diffrn_reflns_theta_max 30.53
_diffrn_reflns_theta_min 2.67
_diffrn_source 'fine-focus tube'
_exptl_absorpt_coefficient_mu 5.185
_exptl_absorpt_correction_T_max 0.48
_exptl_absorpt_correction_T_min 0.31
_exptl_absorpt_correction_type multi-scan
_exptl_absorpt_process_details 'SADABS 2014/5 (Bruker AXS, 2014)'
_exptl_crystal_colour 'clear pale orange'
_exptl_crystal_density_diffrn 2.376
_exptl_crystal_density_method 'not measured'
_exptl_crystal_description prism
_exptl_crystal_F_000 448
_exptl_crystal_size_max 0.278
_exptl_crystal_size_mid 0.201
_exptl_crystal_size_min 0.168
_refine_diff_density_max 0.286
_refine_diff_density_min -0.435
_refine_ls_extinction_method none
_refine_ls_goodness_of_fit_ref 1.098
_refine_ls_hydrogen_treatment constr
_refine_ls_matrix_type full
_refine_ls_number_parameters 100
_refine_ls_number_reflns 2017
_refine_ls_number_restraints 0
_refine_ls_restrained_S_all 1.098
_refine_ls_R_factor_all 0.0231
_refine_ls_R_factor_gt 0.0186
_refine_ls_shift/su_max 0.001
_refine_ls_shift/su_mean 0.000
_refine_ls_structure_factor_coef Fsqd
_refine_ls_weighting_details 'w=1/[\s^2^(Fo^2^)+(0.0185P)^2^+0.3482P] where P=(Fo^2^+2Fc^2^)/3'
_refine_ls_weighting_scheme calc
_refine_ls_wR_factor_gt 0.0411
_refine_ls_wR_factor_ref 0.0423
_reflns_number_gt 1820
_reflns_number_total 2017
_reflns_threshold_expression 'I > 2\s(I)'
_cod_data_source_file c8dt03970d2.cif
_cod_data_source_block I_CCDC3
_cod_depositor_comments 'Adding full bibliography for 7048050--7048060.cif.'
_cod_original_cell_volume 659.8(3)
_cod_database_code 7048059

loop_
_space_group_symop_operation_xyz
'x, y, z'
'-x+1/2, y+1/2, -z+1/2'
'-x, -y, -z'
'x-1/2, -y-1/2, z-1/2'

loop_
_atom_site_type_symbol
_atom_site_label
_atom_site_fract_x
_atom_site_fract_y
_atom_site_fract_z
_atom_site_U_iso_or_equiv
_atom_site_adp_type
_atom_site_calc_flag
_atom_site_refinement_flags_adp
_atom_site_refinement_flags_posn
_atom_site_occupancy
C C1 0.6134(3) 0.17312(10) 0.30272(17) 0.0132(3) Uani d . . 1
C C2 0.7097(3) 0.08390(9) 0.29131(18) 0.0138(2) Uani d . . 1
H H2A 0.6728 0.066 0.174 0.017 Uiso calc U R 1
H H2B 0.6184 0.0429 0.3495 0.017 Uiso calc U R 1
C C3 0.9894(3) 0.07839(9) 0.36433(17) 0.0136(3) Uani d . . 1
N N1 0.5352(2) 0.24145(8) 0.31238(14) 0.0145(2) Uani d . . 1
N N2 1.2053(2) 0.07138(8) 0.42217(16) 0.0183(2) Uani d . . 1
F F1 0.24070(19) 0.45079(6) 0.39682(12) 0.02214(19) Uani d . . 1
F F2 0.2295(2) 0.35720(6) 0.15175(12) 0.0263(2) Uani d . . 1
F F3 0.1338(2) 0.29324(7) 0.39457(16) 0.0341(3) Uani d . . 1
F F4 0.5449(2) 0.34172(7) 0.55678(12) 0.0345(3) Uani d . . 1
F F5 0.63934(18) 0.40563(6) 0.31565(14) 0.0277(2) Uani d . . 1
As As1 0.37744(3) 0.35517(2) 0.35626(2) 0.01272(5) Uani d . . 1

loop_
_atom_site_aniso_label
_atom_site_aniso_U_11
_atom_site_aniso_U_22
_atom_site_aniso_U_33
_atom_site_aniso_U_12
_atom_site_aniso_U_13
_atom_site_aniso_U_23
C1 0.0111(6) 0.0165(6) 0.0125(6) -0.0017(5) 0.0035(5) 0.0002(5)
C2 0.0130(6) 0.0119(6) 0.0174(6) 0.0006(5) 0.0056(5) -0.0006(5)
C3 0.0165(6) 0.0104(6) 0.0159(6) 0.0000(5) 0.0079(5) 0.0007(5)
N1 0.0138(5) 0.0147(6) 0.0148(5) 0.0002(4) 0.0034(4) 0.0000(4)
N2 0.0172(6) 0.0165(6) 0.0226(6) 0.0003(5) 0.0075(5) 0.0029(5)
F1 0.0285(5) 0.0150(4) 0.0238(5) 0.0088(4) 0.0081(4) -0.0004(3)
F2 0.0334(5) 0.0230(5) 0.0163(4) 0.0093(4) -0.0059(4) -0.0014(4)
F3 0.0282(5) 0.0196(5) 0.0637(8) 0.0033(4) 0.0294(5) 0.0078(5)
F4 0.0551(7) 0.0295(5) 0.0131(4) 0.0214(5) -0.0029(5) -0.0018(4)
F5 0.0204(5) 0.0155(4) 0.0494(6) -0.0018(4) 0.0129(4) 0.0002(4)
As1 0.01492(7) 0.01090(7) 0.01231(7) 0.00262(5) 0.00324(5) 0.00073(5)

loop_
_atom_type_symbol
_atom_type_description
_atom_type_scat_dispersion_real
_atom_type_scat_dispersion_imag
_atom_type_scat_source
C C 0.0033 0.0016 'International Tables Vol C Tables 4.2.6.8 and 6.1.1.4'
H H 0.0000 0.0000 'International Tables Vol C Tables 4.2.6.8 and 6.1.1.4'
N N 0.0061 0.0033 'International Tables Vol C Tables 4.2.6.8 and 6.1.1.4'
F F 0.0171 0.0103 'International Tables Vol C Tables 4.2.6.8 and 6.1.1.4'
As As 0.0499 2.0058 'International Tables Vol C Tables 4.2.6.8 and 6.1.1.4'

loop_
_geom_angle_atom_site_label_1
_geom_angle_atom_site_label_2
_geom_angle_atom_site_label_3
_geom_angle
N1 C1 C2 178.76(15)
C1 C2 C3 111.26(12)
C1 C2 H2A 109.4
C3 C2 H2A 109.4
C1 C2 H2B 109.4
C3 C2 H2B 109.4
H2A C2 H2B 108.0
N2 C3 C2 177.81(15)
C1 N1 As1 171.70(12)
F2 As1 F3 90.56(6)
F2 As1 F5 89.69(6)
F3 As1 F5 173.14(5)
F2 As1 F1 93.88(5)
F3 As1 F1 93.10(5)
F5 As1 F1 93.72(5)
F2 As1 F4 172.94(5)
F3 As1 F4 89.44(6)
F5 As1 F4 89.47(6)
F1 As1 F4 93.17(5)
F2 As1 N1 86.84(5)
F3 As1 N1 85.86(5)
F5 As1 N1 87.31(5)
F1 As1 N1 178.75(5)
F4 As1 N1 86.12(5)

loop_
_geom_bond_atom_site_label_1
_geom_bond_atom_site_label_2
_geom_bond_distance
C1 N1 1.1333(19)
C1 C2 1.4664(19)
C2 C3 1.471(2)
C2 H2A 0.99
C2 H2B 0.99
C3 N2 1.1408(19)
N1 As1 2.0009(13)
F1 As1 1.7019(9)
F2 As1 1.6987(10)
F3 As1 1.6998(10)
F4 As1 1.7080(10)
F5 As1 1.7009(10)
